data_1534345
loop_
_publ_author_name
'Cachau-Herreillat, D.'
'Maurin, M.'
'Norbert, A.'
'Philippot, E.'

_publ_section_title
;
 Etude cristallochimique comparee et conductivite ionique des deux
 varietes Li2 Te2 O5 alpha et beta
;
_journal_name_full 'Journal of Solid State Chemistry'
_journal_page_first 352
_journal_page_last 361
_journal_volume 37
_journal_year 1981
_chemical_formula_sum 'Li2 O5 Te2'
_chemical_name_systematic 'Li2 Te2 O5'
_space_group_IT_number 56
_symmetry_space_group_name_Hall '-P 2ac 2bc'
_symmetry_space_group_name_H-M 'P n a a'
_cell_angle_alpha 90
_cell_angle_beta 90
_cell_angle_gamma 90
_cell_formula_units_Z 8
_cell_length_a 5.194
_cell_length_b 8.17
_cell_length_c 24.165
_cell_volume 1025.441
_citation_journal_id_ASTM JSSCBI
_cod_data_source_file Cachau-Herreillat_JSSCBI_1981_1340.cif
_cod_data_source_block Li2O5Te2
_cod_original_sg_symbol_Hall '-P 2ab 2ac (z,x,y)'
_cod_database_code 1534345

loop_
_symmetry_equiv_pos_as_xyz
x,y,z
x,-y+1/2,-z+1/2
-x+1/2,y+1/2,-z
-x+1/2,-y,z+1/2
-x,-y,-z
-x,y-1/2,z-1/2
x-1/2,-y-1/2,z
x-1/2,y,-z-1/2

loop_
_atom_site_label
_atom_site_type_symbol
_atom_site_fract_x
_atom_site_fract_y
_atom_site_fract_z
_atom_site_occupancy
_atom_site_U_iso_or_equiv
O2 O-2 0.233 0.126 0.0821 1 0.0
Li1 Li+1 0.172 0.164 0.172 1 0.0
O5 O-2 0.368 0.028 0.2224 1 0.0
O3 O-2 0.198 0.509 0.034 1 0.0
O1 O-2 -0.009 0.651 0.1272 1 0.0
O4 O-2 0.305 0.381 0.1608 1 0.0
Te2 Te+4 0.1416 0.428 0.94418 1 0.0
Li2 Li+1 0.363 0.349 0.081 1 0.0
Te1 Te+4 0.1636 0.5652 0.19322 1 0.0
